data_4025465
loop_
_publ_author_name
'Yin Chen'
'De-Xian Wang'
'Zhi-Tang Huang'
'Mei-Xiang Wang'

_publ_section_title
;
 Synthesis, Structure, and Functionalization of Homo
 Heterocalix[2]arene[2]triazines: Versatile Conformation and Cavity
 Structures Regulated by the Bridging Elements
;
_journal_name_full 'Journal of Organic Chemistry'
_journal_page_first 3786
_journal_page_last 3796
_journal_paper_doi 10.1021/jo100571c
_journal_volume 75
_journal_year 2010
_chemical_formula_sum 'C20 H14 Cl2 N8 O2'
_chemical_formula_weight 469.29
_chemical_name_systematic
; 
 ? 
;
_space_group_IT_number 2
_symmetry_cell_setting triclinic
_symmetry_space_group_name_Hall '-P 1'
_symmetry_space_group_name_H-M 'P -1'
_atom_sites_solution_hydrogens geom
_atom_sites_solution_primary direct
_atom_sites_solution_secondary difmap
_audit_creation_method SHELXL-97
_cell_angle_alpha 72.71(3)
_cell_angle_beta 75.53(3)
_cell_angle_gamma 88.81(3)
_cell_formula_units_Z 2
_cell_length_a 8.3378(17)
_cell_length_b 10.574(2)
_cell_length_c 12.317(3)
_cell_measurement_reflns_used 3371
_cell_measurement_temperature 293(2)
_cell_measurement_theta_max 24.99
_cell_measurement_theta_min 2.53
_cell_volume 1002.3(4)
_computing_cell_refinement 'Rapid Auto(Rigaku 2001)'
_computing_data_collection 'Rapid Auto(Rigaku 2001)'
_computing_data_reduction 'Rapid Auto(Rigaku 2001)'
_computing_molecular_graphics 'XP in Siemens SHELXTL (Sheldrick, 1994)'
_computing_publication_material 'SHELX97 (Sheldrick, 1997)'
_computing_structure_refinement 'SHELXL-97 (Sheldrick, 1997)'
_computing_structure_solution 'SHELXS-97 (Sheldrick, 1990)'
_diffrn_ambient_temperature 293(2)
_diffrn_measured_fraction_theta_full 0.955
_diffrn_measured_fraction_theta_max 0.955
_diffrn_measurement_device_type 'Rigaku raxis Rapid IP Area Detector'
_diffrn_radiation_monochromator graphite
_diffrn_radiation_source 'rotating anode'
_diffrn_radiation_type MoK\a
_diffrn_radiation_wavelength 0.71073
_diffrn_reflns_av_R_equivalents 0.0281
_diffrn_reflns_av_sigmaI/netI 0.0300
_diffrn_reflns_limit_h_max 9
_diffrn_reflns_limit_h_min -9
_diffrn_reflns_limit_k_max 12
_diffrn_reflns_limit_k_min -12
_diffrn_reflns_limit_l_max 14
_diffrn_reflns_limit_l_min -14
_diffrn_reflns_number 5142
_diffrn_reflns_theta_full 24.99
_diffrn_reflns_theta_max 24.99
_diffrn_reflns_theta_min 2.53
_exptl_absorpt_coefficient_mu 0.362
_exptl_absorpt_correction_T_max 0.9821
_exptl_absorpt_correction_T_min 0.8938
_exptl_absorpt_correction_type multi-scan
_exptl_crystal_colour colorless
_exptl_crystal_density_diffrn 1.555
_exptl_crystal_density_method 'not measured'
_exptl_crystal_description needle
_exptl_crystal_F_000 480
_exptl_crystal_size_max 0.32
_exptl_crystal_size_mid 0.08
_exptl_crystal_size_min 0.05
_refine_diff_density_max 0.294
_refine_diff_density_min -0.234
_refine_diff_density_rms 0.060
_refine_ls_extinction_method none
_refine_ls_goodness_of_fit_ref 1.260
_refine_ls_hydrogen_treatment constr
_refine_ls_matrix_type full
_refine_ls_number_parameters 289
_refine_ls_number_reflns 3371
_refine_ls_number_restraints 0
_refine_ls_restrained_S_all 1.260
_refine_ls_R_factor_all 0.0737
_refine_ls_R_factor_gt 0.0577
_refine_ls_shift/su_max 0.000
_refine_ls_shift/su_mean 0.000
_refine_ls_structure_factor_coef Fsqd
_refine_ls_weighting_details 'calc w=1/[\s^2^(Fo^2^)+(0.1000P)^2^+0.0000P] where P=(Fo^2^+2Fc^2^)/3'
_refine_ls_weighting_scheme calc
_refine_ls_wR_factor_gt 0.1639
_refine_ls_wR_factor_ref 0.1724
_reflns_number_gt 2777
_reflns_number_total 3371
_reflns_threshold_expression >2sigma(I)
_cod_data_source_file jo100571c_si_001_03.cif
_cod_data_source_block 22O2N
_cod_database_code 4025465

loop_
_symmetry_equiv_pos_as_xyz
'x, y, z'
'-x, -y, -z'

loop_
_atom_site_label
_atom_site_type_symbol
_atom_site_fract_x
_atom_site_fract_y
_atom_site_fract_z
_atom_site_U_iso_or_equiv
_atom_site_adp_type
_atom_site_occupancy
_atom_site_symmetry_multiplicity
_atom_site_calc_flag
_atom_site_refinement_flags
_atom_site_disorder_assembly
_atom_site_disorder_group
Cl1 Cl 0.27003(10) 0.49839(10) 0.38757(9) 0.0524(3) Uani 1 1 d . . .
Cl2 Cl -0.51395(13) -0.16879(11) 0.10321(9) 0.0588(3) Uani 1 1 d . . .
O2 O -0.0593(3) 0.0822(2) 0.1436(2) 0.0419(6) Uani 1 1 d . . .
O1 O -0.2746(3) 0.4168(2) 0.3308(2) 0.0380(6) Uani 1 1 d . . .
N4 N -0.0965(3) 0.1065(3) 0.6118(2) 0.0367(6) Uani 1 1 d . . .
H4A H -0.0306 0.0936 0.6573 0.044 Uiso 1 1 calc R . .
N1 N -0.1922(3) 0.2624(3) 0.4679(2) 0.0354(6) Uani 1 1 d . . .
N6 N -0.4554(3) -0.1704(3) 0.2993(3) 0.0388(7) Uani 1 1 d . . .
N8 N -0.2283(3) -0.0438(3) 0.3084(2) 0.0338(6) Uani 1 1 d . . .
N3 N 0.0668(3) 0.2948(3) 0.5087(3) 0.0391(7) Uani 1 1 d . . .
N5 N -0.4261(3) -0.1647(3) 0.4769(2) 0.0363(6) Uani 1 1 d . . .
H5A H -0.5102 -0.2209 0.5024 0.044 Uiso 1 1 calc R . .
C10 C -0.3657(4) -0.1242(3) 0.3592(3) 0.0333(7) Uani 1 1 d . . .
C11 C -0.4046(4) -0.1169(3) 0.1863(3) 0.0388(8) Uani 1 1 d . . .
N2 N -0.0135(3) 0.4525(3) 0.3519(2) 0.0398(7) Uani 1 1 d . . .
C3 C -0.0752(4) 0.2232(3) 0.5275(3) 0.0339(7) Uani 1 1 d . . .
C1 C -0.1541(4) 0.3773(3) 0.3848(3) 0.0325(7) Uani 1 1 d . . .
N7 N -0.2814(3) -0.0261(3) 0.1239(2) 0.0386(7) Uani 1 1 d . . .
C4 C -0.2595(4) -0.0258(3) 0.5424(3) 0.0350(7) Uani 1 1 d . . .
H4B H -0.2125 0.0257 0.4655 0.042 Uiso 1 1 calc R . .
C2 C 0.0868(4) 0.4027(3) 0.4205(3) 0.0373(8) Uani 1 1 d . . .
C5 C -0.2159(4) 0.0010(3) 0.6350(3) 0.0329(7) Uani 1 1 d . . .
C12 C -0.1956(4) 0.0014(3) 0.1922(3) 0.0336(7) Uani 1 1 d . . .
C8 C -0.4455(4) -0.2045(3) 0.6806(3) 0.0396(8) Uani 1 1 d . . .
H8B H -0.5243 -0.2730 0.6966 0.048 Uiso 1 1 calc R . .
C19 C -0.2221(4) 0.4650(3) 0.1199(3) 0.0398(8) Uani 1 1 d . . .
C6 C -0.2848(4) -0.0750(3) 0.7508(3) 0.0386(8) Uani 1 1 d . . .
H6B H -0.2539 -0.0574 0.8126 0.046 Uiso 1 1 calc R . .
C9 C -0.3737(4) -0.1298(3) 0.5649(3) 0.0313(7) Uani 1 1 d . . .
C20 C -0.2399(5) 0.5225(3) 0.2196(3) 0.0433(8) Uani 1 1 d . . .
H20A H -0.1384 0.5727 0.2095 0.052 Uiso 1 1 calc R . .
H20B H -0.3296 0.5824 0.2197 0.052 Uiso 1 1 calc R . .
C15 C -0.1267(4) 0.2957(3) 0.0275(3) 0.0400(8) Uani 1 1 d . . .
C16 C -0.1885(4) 0.3627(4) -0.0665(3) 0.0480(9) Uani 1 1 d . . .
H16A H -0.1773 0.3286 -0.1293 0.058 Uiso 1 1 calc R . .
C18 C -0.2844(5) 0.5292(4) 0.0249(3) 0.0506(9) Uani 1 1 d . . .
H18A H -0.3388 0.6070 0.0242 0.061 Uiso 1 1 calc R . .
C7 C -0.3991(4) -0.1764(4) 0.7718(3) 0.0441(8) Uani 1 1 d . . .
H7B H -0.4465 -0.2275 0.8488 0.053 Uiso 1 1 calc R . .
C14 C -0.1436(4) 0.3485(3) 0.1201(3) 0.0409(8) Uani 1 1 d . . .
H14A H -0.1013 0.3047 0.1835 0.049 Uiso 1 1 calc R . .
C13 C -0.0363(5) 0.1719(4) 0.0263(3) 0.0496(9) Uani 1 1 d . . .
H13A H -0.0767 0.1282 -0.0215 0.060 Uiso 1 1 calc R . .
H13B H 0.0811 0.1952 -0.0089 0.060 Uiso 1 1 calc R . .
C17 C -0.2667(5) 0.4794(4) -0.0689(3) 0.0564(10) Uani 1 1 d . . .
H17A H -0.3071 0.5240 -0.1330 0.068 Uiso 1 1 calc R . .

loop_
_atom_site_aniso_label
_atom_site_aniso_U_11
_atom_site_aniso_U_22
_atom_site_aniso_U_33
_atom_site_aniso_U_23
_atom_site_aniso_U_13
_atom_site_aniso_U_12
Cl1 0.0367(5) 0.0579(6) 0.0654(6) -0.0297(5) -0.0031(4) -0.0153(4)
Cl2 0.0657(6) 0.0699(7) 0.0597(6) -0.0328(5) -0.0334(5) 0.0002(5)
O2 0.0376(12) 0.0462(14) 0.0404(13) -0.0131(11) -0.0066(10) -0.0021(11)
O1 0.0345(12) 0.0387(12) 0.0406(12) -0.0100(10) -0.0114(10) 0.0004(10)
N4 0.0335(14) 0.0403(15) 0.0421(15) -0.0150(13) -0.0170(12) 0.0004(12)
N1 0.0325(14) 0.0358(15) 0.0397(15) -0.0138(13) -0.0090(12) -0.0016(11)
N6 0.0378(14) 0.0393(15) 0.0465(17) -0.0176(13) -0.0177(13) 0.0029(12)
N8 0.0308(13) 0.0382(15) 0.0350(14) -0.0126(12) -0.0113(11) 0.0046(11)
N3 0.0336(14) 0.0376(15) 0.0519(17) -0.0228(14) -0.0099(13) -0.0022(12)
N5 0.0342(14) 0.0362(14) 0.0378(15) -0.0111(12) -0.0074(12) -0.0068(11)
C10 0.0343(16) 0.0316(16) 0.0365(17) -0.0129(14) -0.0101(13) 0.0008(13)
C11 0.0412(17) 0.0414(18) 0.045(2) -0.0228(17) -0.0190(15) 0.0094(15)
N2 0.0366(14) 0.0408(15) 0.0430(16) -0.0176(13) -0.0053(13) -0.0060(12)
C3 0.0333(16) 0.0356(17) 0.0351(16) -0.0167(14) -0.0050(13) -0.0023(13)
C1 0.0304(15) 0.0359(17) 0.0358(16) -0.0193(14) -0.0065(13) 0.0037(13)
N7 0.0400(15) 0.0435(16) 0.0372(15) -0.0148(13) -0.0158(12) 0.0070(13)
C4 0.0372(17) 0.0368(17) 0.0319(16) -0.0102(14) -0.0105(13) -0.0014(14)
C2 0.0326(16) 0.0399(18) 0.0439(19) -0.0244(16) -0.0027(14) -0.0055(14)
C5 0.0289(15) 0.0333(16) 0.0417(18) -0.0154(14) -0.0142(13) 0.0085(13)
C12 0.0349(16) 0.0321(16) 0.0376(17) -0.0155(14) -0.0102(13) 0.0069(13)
C8 0.0414(17) 0.0373(18) 0.0361(17) -0.0083(15) -0.0054(14) -0.0063(15)
C19 0.0353(16) 0.0385(18) 0.0413(18) -0.0097(15) -0.0040(14) -0.0047(14)
C6 0.0423(18) 0.0390(18) 0.0392(18) -0.0120(15) -0.0191(15) 0.0071(15)
C9 0.0284(15) 0.0304(15) 0.0382(17) -0.0124(14) -0.0118(13) 0.0058(13)
C20 0.0502(19) 0.0339(17) 0.0431(19) -0.0077(16) -0.0119(16) 0.0001(15)
C15 0.0375(17) 0.0425(18) 0.0336(17) -0.0104(15) 0.0024(14) -0.0120(15)
C16 0.0463(19) 0.059(2) 0.0380(19) -0.0167(18) -0.0060(16) -0.0101(18)
C18 0.051(2) 0.050(2) 0.050(2) -0.0082(18) -0.0190(17) 0.0035(17)
C7 0.051(2) 0.0428(19) 0.0313(17) -0.0020(15) -0.0068(15) -0.0072(16)
C14 0.0437(18) 0.0410(18) 0.0348(17) -0.0048(15) -0.0116(14) -0.0030(15)
C13 0.056(2) 0.052(2) 0.0351(18) -0.0147(17) 0.0019(16) -0.0041(18)
C17 0.063(2) 0.067(3) 0.044(2) -0.0145(19) -0.0241(19) 0.002(2)

loop_
_atom_type_symbol
_atom_type_description
_atom_type_scat_dispersion_real
_atom_type_scat_dispersion_imag
_atom_type_scat_source
C C 0.0033 0.0016 'International Tables Vol C Tables 4.2.6.8 and 6.1.1.4'
H H 0.0000 0.0000 'International Tables Vol C Tables 4.2.6.8 and 6.1.1.4'
N N 0.0061 0.0033 'International Tables Vol C Tables 4.2.6.8 and 6.1.1.4'
O O 0.0106 0.0060 'International Tables Vol C Tables 4.2.6.8 and 6.1.1.4'
Cl Cl 0.1484 0.1585 'International Tables Vol C Tables 4.2.6.8 and 6.1.1.4'

loop_
_geom_angle_atom_site_label_1
_geom_angle_atom_site_label_2
_geom_angle_atom_site_label_3
_geom_angle
_geom_angle_site_symmetry_1
_geom_angle_site_symmetry_3
_geom_angle_publ_flag
C12 O2 C13 119.5(3) . . ?
C1 O1 C20 120.1(3) . . ?
C3 N4 C5 127.5(3) . . ?
C1 N1 C3 114.0(3) . . ?
C11 N6 C10 112.7(3) . . ?
C12 N8 C10 114.2(3) . . ?
C2 N3 C3 113.1(3) . . ?
C10 N5 C9 130.4(3) . . ?
N8 C10 N5 120.9(3) . . ?
N8 C10 N6 124.3(3) . . ?
N5 C10 N6 114.7(3) . . ?
N6 C11 N7 129.6(3) . . ?
N6 C11 Cl2 115.8(3) . . ?
N7 C11 Cl2 114.6(3) . . ?
C2 N2 C1 111.4(3) . . ?
N4 C3 N1 119.9(3) . . ?
N4 C3 N3 115.7(3) . . ?
N1 C3 N3 124.4(3) . . ?
N1 C1 O1 112.9(3) . . ?
N1 C1 N2 127.3(3) . . ?
O1 C1 N2 119.8(3) . . ?
C12 N7 C11 111.2(3) . . ?
C5 C4 C9 119.7(3) . . ?
N3 C2 N2 129.5(3) . . ?
N3 C2 Cl1 116.0(3) . . ?
N2 C2 Cl1 114.5(3) . . ?
C4 C5 C6 121.0(3) . . ?
C4 C5 N4 119.8(3) . . ?
C6 C5 N4 119.2(3) . . ?
N8 C12 N7 127.3(3) . . ?
N8 C12 O2 113.2(3) . . ?
N7 C12 O2 119.5(3) . . ?
C7 C8 C9 119.7(3) . . ?
C14 C19 C18 118.7(3) . . ?
C14 C19 C20 121.4(3) . . ?
C18 C19 C20 119.9(3) . . ?
C7 C6 C5 118.6(3) . . ?
C4 C9 C8 119.6(3) . . ?
C4 C9 N5 123.9(3) . . ?
C8 C9 N5 116.5(3) . . ?
O1 C20 C19 110.0(3) . . ?
C16 C15 C14 118.6(4) . . ?
C16 C15 C13 120.3(3) . . ?
C14 C15 C13 121.0(3) . . ?
C15 C16 C17 121.1(4) . . ?
C17 C18 C19 120.9(4) . . ?
C6 C7 C8 121.4(3) . . ?
C19 C14 C15 121.3(3) . . ?
O2 C13 C15 111.2(3) . . ?
C16 C17 C18 119.3(4) . . ?

loop_
_geom_bond_atom_site_label_1
_geom_bond_atom_site_label_2
_geom_bond_distance
_geom_bond_site_symmetry_2
_geom_bond_publ_flag
Cl1 C2 1.742(3) . ?
Cl2 C11 1.732(3) . ?
O2 C12 1.333(4) . ?
O2 C13 1.443(4) . ?
O1 C1 1.333(4) . ?
O1 C20 1.454(4) . ?
N4 C3 1.337(4) . ?
N4 C5 1.425(4) . ?
N1 C1 1.319(4) . ?
N1 C3 1.350(4) . ?
N6 C11 1.297(4) . ?
N6 C10 1.359(4) . ?
N8 C12 1.324(4) . ?
N8 C10 1.339(4) . ?
N3 C2 1.300(5) . ?
N3 C3 1.351(4) . ?
N5 C10 1.347(4) . ?
N5 C9 1.409(4) . ?
C11 N7 1.333(4) . ?
N2 C2 1.326(5) . ?
N2 C1 1.335(4) . ?
N7 C12 1.327(4) . ?
C4 C5 1.385(5) . ?
C4 C9 1.387(4) . ?
C5 C6 1.392(5) . ?
C8 C7 1.385(5) . ?
C8 C9 1.391(4) . ?
C19 C14 1.382(5) . ?
C19 C18 1.385(5) . ?
C19 C20 1.500(5) . ?
C6 C7 1.371(5) . ?
C15 C16 1.379(5) . ?
C15 C14 1.389(5) . ?
C15 C13 1.499(5) . ?
C16 C17 1.379(6) . ?
C18 C17 1.381(6) . ?

loop_
_cod_related_entry_id
_cod_related_entry_database
_cod_related_entry_code
1 ChemSpider 30659210
